data_4127061
loop_
_publ_author_name
'Karmel, Caleb'
'Li, Bi-Jie'
'Hartwig, John F.'

_publ_section_title
;
 Rhodium-Catalyzed Regioselective Silylation of Alkyl C-H Bonds for the
 Synthesis of 1,4-Diols.
;
_journal_name_full 'Journal of the American Chemical Society'
_journal_paper_doi 10.1021/jacs.7b11964
_journal_year 2018
_chemical_formula_sum 'C66 H73 O2 P2 Rh Si'
_chemical_formula_weight 1091.18
_chemical_name_common Compound11
_chemical_name_systematic Compound11
_space_group.centring_type primitive

_space_group_crystal_system monoclinic
_space_group_IT_number 14
_space_group_name_Hall '-P 2ybc'
_space_group_name_H-M_alt 'P 1 21/c 1'
_symmetry_space_group_name_Hall '-P 2ybc'
_symmetry_space_group_name_H-M 'P 1 21/c 1'
_atom_sites_solution_hydrogens geom
_atom_sites_solution_primary iterative
_atom_sites_solution_secondary difmap
_audit_creation_method SHELXL-2016/5
_cell_angle_alpha 90
_cell_angle_beta 95.478(4)
_cell_angle_gamma 90
_cell_formula_units_Z 4
_cell_length_a 18.4691(15)
_cell_length_b 13.1762(10)
_cell_length_c 25.638(2)
_cell_measurement_reflns_used 9044
_cell_measurement_temperature 100(2)
_cell_measurement_theta_max 25.32
_cell_measurement_theta_min 2.22
_cell_volume 6210.6(8)
_computing_cell_refinement 'Bruker SAINT'
_computing_data_collection 'Bruker APEX2'
_computing_data_reduction 'Bruker SAINT'
_computing_molecular_graphics ORTEP-32
_computing_publication_material WinGX
_computing_structure_refinement SHELXL-2016
_computing_structure_solution SHELXT-2014
_diffrn_ambient_temperature 100(2)
_diffrn_detector_area_resol_mean 8.366
_diffrn_measured_fraction_theta_full 1.000
_diffrn_measured_fraction_theta_max 0.999
_diffrn_measurement_device_type 'Bruker APEX-II CCD'
_diffrn_measurement_method '\f and \w scans'
_diffrn_radiation_type MoK\a
_diffrn_radiation_wavelength 0.71073
_diffrn_reflns_av_R_equivalents 0.0545
_diffrn_reflns_av_unetI/netI 0.0316
_diffrn_reflns_Laue_measured_fraction_full 1.000
_diffrn_reflns_Laue_measured_fraction_max 0.999
_diffrn_reflns_limit_h_max 22
_diffrn_reflns_limit_h_min -22
_diffrn_reflns_limit_k_max 15
_diffrn_reflns_limit_k_min -15
_diffrn_reflns_limit_l_max 30
_diffrn_reflns_limit_l_min -30
_diffrn_reflns_number 127076
_diffrn_reflns_point_group_measured_fraction_full 1.000
_diffrn_reflns_point_group_measured_fraction_max 0.999
_diffrn_reflns_theta_full 25.000
_diffrn_reflns_theta_max 25.377
_diffrn_reflns_theta_min 1.108
_diffrn_source 'microfocus sealed tube'
_exptl_absorpt_coefficient_mu 0.386
_exptl_absorpt_correction_T_max 0.928
_exptl_absorpt_correction_T_min 0.852
_exptl_absorpt_correction_type multi-scan
_exptl_absorpt_process_details SADABS
_exptl_crystal_colour yellow
_exptl_crystal_density_diffrn 1.167
_exptl_crystal_description blade
_exptl_crystal_F_000 2296
_exptl_crystal_size_max 0.070
_exptl_crystal_size_mid 0.040
_exptl_crystal_size_min 0.020
_refine_diff_density_max 0.915
_refine_diff_density_min -0.523
_refine_diff_density_rms 0.076
_refine_ls_extinction_method none
_refine_ls_goodness_of_fit_ref 1.045
_refine_ls_hydrogen_treatment constr
_refine_ls_matrix_type full
_refine_ls_number_parameters 653
_refine_ls_number_reflns 11400
_refine_ls_number_restraints 0
_refine_ls_restrained_S_all 1.045
_refine_ls_R_factor_all 0.0531
_refine_ls_R_factor_gt 0.0418
_refine_ls_shift/su_max 0.003
_refine_ls_shift/su_mean 0.000
_refine_ls_structure_factor_coef Fsqd
_refine_ls_weighting_details 'w=1/[\s^2^(Fo^2^)+(0.0507P)^2^+9.0511P] where P=(Fo^2^+2Fc^2^)/3'
_refine_ls_weighting_scheme calc
_refine_ls_wR_factor_gt 0.1018
_refine_ls_wR_factor_ref 0.1088
_reflns_Friedel_coverage 0.000
_reflns_number_gt 9474
_reflns_number_total 11400
_reflns_threshold_expression 'I > 2\s(I)'
_cod_data_source_file ja7b11964_si_005.cif
_cod_data_source_block Compound11
_cod_original_cell_volume 6210.6(9)
_cod_database_code 4127061
_shelx_shelxl_version_number 2016/5
_shelx_space_group_comment
; 
The symmetry employed for this shelxl refinement is uniquely defined 
by the following loop, which should always be used as a source of 
symmetry information in preference to the above space-group names. 
They are only intended as comments. 
;
_shelx_estimated_absorpt_t_min 0.973
_shelx_estimated_absorpt_t_max 0.992

loop_
_space_group_symop_operation_xyz
'x, y, z'
'-x, y+1/2, -z+1/2'
'-x, -y, -z'
'x, -y-1/2, z-1/2'

loop_
_atom_site_label
_atom_site_type_symbol
_atom_site_fract_x
_atom_site_fract_y
_atom_site_fract_z
_atom_site_U_iso_or_equiv
_atom_site_adp_type
_atom_site_occupancy
_atom_site_site_symmetry_order
_atom_site_calc_flag
_atom_site_refinement_flags_posn
_atom_site_refinement_flags_adp
C1 C 0.52404(14) 0.3283(2) 0.39734(10) 0.0200(6) Uani 1 1 d . .
H1 H 0.515603 0.403297 0.396517 0.024 Uiso 1 1 calc R U
C2 C 0.52136(14) 0.2751(2) 0.44641(10) 0.0199(6) Uani 1 1 d . .
H2 H 0.511735 0.314779 0.478264 0.024 Uiso 1 1 calc R U
C3 C 0.48222(15) 0.2629(2) 0.35632(11) 0.0226(6) Uani 1 1 d . .
H3 H 0.493517 0.274517 0.319407 0.027 Uiso 1 1 calc R U
C4 C 0.49833(15) 0.1556(2) 0.37798(11) 0.0238(6) Uani 1 1 d . .
H4A H 0.467234 0.103075 0.359595 0.029 Uiso 1 1 calc R U
H4B H 0.550262 0.136802 0.378338 0.029 Uiso 1 1 calc R U
C5 C 0.47609(15) 0.1799(2) 0.43272(10) 0.0218(6) Uani 1 1 d . .
H5 H 0.482496 0.123355 0.458756 0.026 Uiso 1 1 calc R U
C6 C 0.39670(15) 0.2161(2) 0.41894(11) 0.0240(6) Uani 1 1 d . .
H6A H 0.380907 0.261671 0.446403 0.029 Uiso 1 1 calc R U
H6B H 0.362842 0.157851 0.414453 0.029 Uiso 1 1 calc R U
C7 C 0.40071(15) 0.2741(2) 0.36621(11) 0.0247(6) Uani 1 1 d . .
H7A H 0.368483 0.242690 0.337614 0.030 Uiso 1 1 calc R U
H7B H 0.387158 0.346357 0.369585 0.030 Uiso 1 1 calc R U
C8 C 0.67684(16) 0.1211(2) 0.54122(10) 0.0228(6) Uani 1 1 d . .
C9 C 0.60834(17) 0.1408(2) 0.55591(11) 0.0293(7) Uani 1 1 d . .
H9 H 0.573162 0.172412 0.531742 0.035 Uiso 1 1 calc R U
C10 C 0.58997(19) 0.1151(2) 0.60561(12) 0.0341(7) Uani 1 1 d . .
H10 H 0.542260 0.128019 0.614915 0.041 Uiso 1 1 calc R U
C11 C 0.64084(19) 0.0709(2) 0.64133(12) 0.0341(8) Uani 1 1 d . .
H11 H 0.628639 0.054368 0.675478 0.041 Uiso 1 1 calc R U
C12 C 0.70939(19) 0.0509(3) 0.62728(12) 0.0377(8) Uani 1 1 d . .
H12 H 0.744490 0.020192 0.651823 0.045 Uiso 1 1 calc R U
C13 C 0.72785(18) 0.0753(2) 0.57746(12) 0.0321(7) Uani 1 1 d . .
H13 H 0.775291 0.060778 0.568079 0.039 Uiso 1 1 calc R U
C14 C 0.66609(14) 0.02491(19) 0.44340(11) 0.0199(6) Uani 1 1 d . .
C15 C 0.63810(16) -0.0554(2) 0.47075(11) 0.0249(6) Uani 1 1 d . .
H15 H 0.637140 -0.050685 0.507654 0.030 Uiso 1 1 calc R U
C16 C 0.61180(17) -0.1416(2) 0.44488(12) 0.0288(7) Uani 1 1 d . .
H16 H 0.594077 -0.196124 0.464285 0.035 Uiso 1 1 calc R U
C17 C 0.61094(16) -0.1495(2) 0.39076(11) 0.0257(6) Uani 1 1 d . .
H17 H 0.591352 -0.208608 0.373474 0.031 Uiso 1 1 calc R U
C18 C 0.63828(15) -0.0724(2) 0.36187(10) 0.0204(6) Uani 1 1 d . .
C19 C 0.64080(16) -0.0748(2) 0.30250(11) 0.0236(6) Uani 1 1 d . .
C20 C 0.63093(15) 0.0344(2) 0.28242(10) 0.0215(6) Uani 1 1 d . .
C21 C 0.59508(16) 0.0627(2) 0.23437(11) 0.0277(7) Uani 1 1 d . .
H21 H 0.572678 0.012223 0.211788 0.033 Uiso 1 1 calc R U
C22 C 0.59170(17) 0.1638(2) 0.21910(11) 0.0289(7) Uani 1 1 d . .
H22 H 0.567540 0.181872 0.186024 0.035 Uiso 1 1 calc R U
C23 C 0.62329(16) 0.2385(2) 0.25176(11) 0.0255(6) Uani 1 1 d . .
H23 H 0.621061 0.307237 0.240556 0.031 Uiso 1 1 calc R U
C24 C 0.65833(15) 0.2145(2) 0.30080(10) 0.0207(6) Uani 1 1 d . .
C25 C 0.66117(14) 0.1121(2) 0.31377(10) 0.0193(6) Uani 1 1 d . .
C26 C 0.66673(14) 0.0117(2) 0.38951(10) 0.0185(6) Uani 1 1 d . .
C27 C 0.58235(18) -0.1444(2) 0.27616(12) 0.0326(7) Uani 1 1 d . .
H27A H 0.534223 -0.119286 0.283044 0.049 Uiso 1 1 calc R U
H27B H 0.589180 -0.213243 0.290217 0.049 Uiso 1 1 calc R U
H27C H 0.586058 -0.145370 0.238286 0.049 Uiso 1 1 calc R U
C28 C 0.71694(17) -0.1120(2) 0.29048(12) 0.0322(7) Uani 1 1 d . .
H28A H 0.725606 -0.180203 0.305057 0.048 Uiso 1 1 calc R U
H28B H 0.754151 -0.065471 0.306319 0.048 Uiso 1 1 calc R U
H28C H 0.719265 -0.114051 0.252469 0.048 Uiso 1 1 calc R U
C29 C 0.79444(16) 0.2777(2) 0.34980(12) 0.0256(6) Uani 1 1 d . .
C30 C 0.82236(18) 0.2306(3) 0.30720(14) 0.0377(8) Uani 1 1 d . .
H30 H 0.790094 0.205690 0.279024 0.045 Uiso 1 1 calc R U
C31 C 0.8968(2) 0.2200(3) 0.30574(16) 0.0483(9) Uani 1 1 d . .
H31 H 0.915560 0.187904 0.276689 0.058 Uiso 1 1 calc R U
C32 C 0.94357(19) 0.2563(3) 0.34678(16) 0.0462(9) Uani 1 1 d . .
H32 H 0.994635 0.249696 0.345740 0.055 Uiso 1 1 calc R U
C33 C 0.91664(18) 0.3018(3) 0.38904(14) 0.0396(8) Uani 1 1 d . .
H33 H 0.949104 0.326771 0.417084 0.048 Uiso 1 1 calc R U
C34 C 0.84200(16) 0.3113(2) 0.39091(12) 0.0299(7) Uani 1 1 d . .
H34 H 0.823630 0.341239 0.420683 0.036 Uiso 1 1 calc R U
C35 C 0.68913(16) 0.4236(2) 0.31444(11) 0.0243(6) Uani 1 1 d . .
C36 C 0.74885(18) 0.4734(2) 0.29801(12) 0.0344(7) Uani 1 1 d . .
H36 H 0.796126 0.445749 0.305875 0.041 Uiso 1 1 calc R U
C37 C 0.7401(2) 0.5640(3) 0.26997(14) 0.0421(9) Uani 1 1 d . .
H37 H 0.781484 0.598133 0.259196 0.051 Uiso 1 1 calc R U
C38 C 0.6723(2) 0.6040(2) 0.25793(12) 0.0367(8) Uani 1 1 d . .
H38 H 0.666613 0.665756 0.238890 0.044 Uiso 1 1 calc R U
C39 C 0.61213(19) 0.5547(2) 0.27337(12) 0.0349(7) Uani 1 1 d . .
H39 H 0.564886 0.581888 0.264691 0.042 Uiso 1 1 calc R U
C40 C 0.62091(17) 0.4648(2) 0.30174(11) 0.0287(7) Uani 1 1 d . .
H40 H 0.579354 0.431259 0.312559 0.034 Uiso 1 1 calc R U
C41 C 0.67618(18) 0.3918(2) 0.54352(11) 0.0329(7) Uani 1 1 d . .
H41A H 0.694887 0.321714 0.548718 0.040 Uiso 1 1 calc R U
H41B H 0.714810 0.438323 0.558454 0.040 Uiso 1 1 calc R U
C42 C 0.6114(2) 0.4036(3) 0.57480(13) 0.0443(9) Uani 1 1 d . .
H42A H 0.593978 0.473793 0.572189 0.066 Uiso 1 1 calc R U
H42B H 0.625796 0.386991 0.611601 0.066 Uiso 1 1 calc R U
H42C H 0.572558 0.357625 0.560917 0.066 Uiso 1 1 calc R U
C43 C 0.58966(16) 0.5206(2) 0.46376(11) 0.0264(6) Uani 1 1 d . .
H43A H 0.541771 0.488818 0.467134 0.032 Uiso 1 1 calc R U
H43B H 0.599501 0.567319 0.493861 0.032 Uiso 1 1 calc R U
C44 C 0.58290(18) 0.5847(2) 0.41376(12) 0.0310(7) Uani 1 1 d . .
H44A H 0.631267 0.607638 0.406187 0.047 Uiso 1 1 calc R U
H44B H 0.551983 0.643721 0.418625 0.047 Uiso 1 1 calc R U
H44C H 0.561116 0.543700 0.384452 0.047 Uiso 1 1 calc R U
C45 C 0.78574(18) 0.5455(2) 0.47010(15) 0.0409(8) Uani 1 1 d . .
C46 C 0.8161(2) 0.5898(3) 0.42264(19) 0.0625(12) Uani 1 1 d . .
H46A H 0.776398 0.620495 0.399125 0.075 Uiso 1 1 calc R U
H46B H 0.838980 0.535633 0.403095 0.075 Uiso 1 1 calc R U
C47 C 0.8742(3) 0.6730(3) 0.4405(2) 0.0833(17) Uani 1 1 d . .
H47 H 0.897359 0.700305 0.409744 0.100 Uiso 1 1 calc R U
C48 C 0.9319(3) 0.6261(4) 0.4807(2) 0.0821(17) Uani 1 1 d . .
H48A H 0.957456 0.571322 0.463399 0.098 Uiso 1 1 calc R U
H48B H 0.968181 0.678697 0.492169 0.098 Uiso 1 1 calc R U
C49 C 0.9013(2) 0.5842(4) 0.5270(2) 0.0758(15) Uani 1 1 d . .
H49 H 0.941237 0.554789 0.551504 0.091 Uiso 1 1 calc R U
C50 C 0.8637(2) 0.6689(3) 0.5543(2) 0.0794(16) Uani 1 1 d . .
H50A H 0.899441 0.721873 0.566404 0.095 Uiso 1 1 calc R U
H50B H 0.841863 0.641695 0.585211 0.095 Uiso 1 1 calc R U
C51 C 0.8030(2) 0.7156(3) 0.5146(2) 0.0623(13) Uani 1 1 d . .
H51 H 0.777465 0.770552 0.532551 0.075 Uiso 1 1 calc R U
C52 C 0.74811(19) 0.6307(2) 0.49820(15) 0.0407(8) Uani 1 1 d . .
H52A H 0.727780 0.603069 0.529612 0.049 Uiso 1 1 calc R U
H52B H 0.707502 0.658801 0.474556 0.049 Uiso 1 1 calc R U
C53 C 0.8475(2) 0.5008(3) 0.50843(19) 0.0590(12) Uani 1 1 d . .
H53A H 0.826553 0.470363 0.538959 0.071 Uiso 1 1 calc R U
H53B H 0.873035 0.446657 0.490653 0.071 Uiso 1 1 calc R U
C54 C 0.8325(3) 0.7587(3) 0.4672(2) 0.0759(16) Uani 1 1 d . .
H54A H 0.865905 0.815664 0.477276 0.091 Uiso 1 1 calc R U
H54B H 0.792305 0.784717 0.442481 0.091 Uiso 1 1 calc R U
C55 C 0.79396(15) 0.1370(2) 0.47828(11) 0.0239(6) Uani 1 1 d . .
C56 C 0.83148(17) 0.0636(2) 0.45348(13) 0.0319(7) Uani 1 1 d . .
H56 H 0.805370 0.015041 0.431726 0.038 Uiso 1 1 calc R U
C57 C 0.90714(18) 0.0600(3) 0.45995(14) 0.0392(8) Uani 1 1 d . .
H57 H 0.932369 0.010059 0.441978 0.047 Uiso 1 1 calc R U
C58 C 0.94537(17) 0.1285(3) 0.49232(14) 0.0407(8) Uani 1 1 d . .
H58 H 0.996970 0.125489 0.497181 0.049 Uiso 1 1 calc R U
C59 C 0.90815(18) 0.2020(3) 0.51786(14) 0.0399(8) Uani 1 1 d . .
H59 H 0.934366 0.248917 0.540620 0.048 Uiso 1 1 calc R U
C60 C 0.83379(17) 0.2074(2) 0.51043(13) 0.0322(7) Uani 1 1 d . .
H60 H 0.808970 0.259344 0.527246 0.039 Uiso 1 1 calc R U
C61 C 0.7838(3) 0.0804(4) 0.17916(17) 0.0700(13) Uani 1 1 d . .
H61 H 0.738772 0.059605 0.190789 0.084 Uiso 1 1 calc R U
C62 C 0.8386(3) 0.0139(5) 0.1795(2) 0.0883(16) Uani 1 1 d . .
H62 H 0.831811 -0.054053 0.190467 0.106 Uiso 1 1 calc R U
C63 C 0.9058(3) 0.0442(5) 0.1639(2) 0.0900(17) Uani 1 1 d . .
H63 H 0.944983 -0.002679 0.165207 0.108 Uiso 1 1 calc R U
C64 C 0.9150(3) 0.1386(5) 0.14714(19) 0.0860(17) Uani 1 1 d . .
H64 H 0.960072 0.159114 0.135524 0.103 Uiso 1 1 calc R U
C65 C 0.8563(3) 0.2076(4) 0.14701(19) 0.0757(14) Uani 1 1 d . .
H65 H 0.862355 0.275664 0.136069 0.091 Uiso 1 1 calc R U
C66 C 0.7917(3) 0.1773(4) 0.16235(16) 0.0630(12) Uani 1 1 d . .
H66 H 0.752021 0.223397 0.161386 0.076 Uiso 1 1 calc R U
O1 O 0.69725(10) 0.08980(13) 0.36268(7) 0.0198(4) Uani 1 1 d . .
O2 O 0.73735(11) 0.46505(15) 0.45133(8) 0.0309(5) Uani 1 1 d . .
Si1 Si 0.66116(4) 0.41631(6) 0.47046(3) 0.02321(18) Uani 1 1 d . .
P1 P 0.69441(4) 0.14830(5) 0.47295(3) 0.01875(15) Uani 1 1 d . .
P2 P 0.69684(4) 0.30371(5) 0.35155(3) 0.01992(16) Uani 1 1 d . .
Rh1 Rh 0.62926(2) 0.27362(2) 0.42264(2) 0.01701(8) Uani 1 1 d . .

loop_
_atom_site_aniso_label
_atom_site_aniso_U_11
_atom_site_aniso_U_22
_atom_site_aniso_U_33
_atom_site_aniso_U_23
_atom_site_aniso_U_13
_atom_site_aniso_U_12
C1 0.0210(14) 0.0173(14) 0.0221(14) 0.0018(11) 0.0035(11) 0.0012(11)
C2 0.0189(13) 0.0227(15) 0.0177(14) -0.0024(11) 0.0002(11) -0.0010(11)
C3 0.0228(14) 0.0286(15) 0.0162(14) 0.0062(12) 0.0011(11) 0.0026(12)
C4 0.0263(15) 0.0213(15) 0.0234(15) -0.0035(12) 0.0007(12) -0.0025(12)
C5 0.0263(15) 0.0207(14) 0.0184(14) 0.0035(11) 0.0014(11) -0.0020(12)
C6 0.0230(14) 0.0270(16) 0.0219(15) -0.0020(12) 0.0023(12) -0.0065(12)
C7 0.0242(15) 0.0296(16) 0.0197(14) 0.0015(12) -0.0015(12) 0.0003(12)
C8 0.0349(16) 0.0187(14) 0.0139(13) -0.0003(11) -0.0020(12) -0.0047(12)
C9 0.0378(17) 0.0285(16) 0.0211(15) 0.0001(12) 0.0005(13) 0.0004(14)
C10 0.0452(19) 0.0338(18) 0.0247(16) -0.0011(13) 0.0106(14) -0.0021(15)
C11 0.061(2) 0.0247(16) 0.0170(15) -0.0016(12) 0.0060(14) -0.0085(15)
C12 0.053(2) 0.0371(19) 0.0211(16) 0.0082(14) -0.0091(15) -0.0044(16)
C13 0.0365(17) 0.0337(17) 0.0252(16) 0.0042(13) -0.0017(13) -0.0002(14)
C14 0.0199(13) 0.0138(13) 0.0253(15) 0.0009(11) -0.0016(11) 0.0013(11)
C15 0.0344(16) 0.0206(15) 0.0196(14) 0.0015(11) 0.0017(12) -0.0012(12)
C16 0.0434(18) 0.0166(14) 0.0270(16) 0.0038(12) 0.0070(13) -0.0060(13)
C17 0.0353(16) 0.0144(14) 0.0271(16) -0.0012(12) 0.0013(13) -0.0033(12)
C18 0.0255(14) 0.0171(14) 0.0182(14) -0.0005(11) -0.0002(11) 0.0014(11)
C19 0.0326(16) 0.0202(14) 0.0185(14) -0.0032(11) 0.0048(12) -0.0032(12)
C20 0.0233(14) 0.0228(15) 0.0191(14) -0.0001(11) 0.0052(11) -0.0002(11)
C21 0.0364(17) 0.0273(16) 0.0191(15) -0.0046(12) 0.0014(12) -0.0013(13)
C22 0.0400(17) 0.0319(17) 0.0144(14) -0.0004(12) 0.0003(12) 0.0039(14)
C23 0.0336(16) 0.0231(15) 0.0205(15) 0.0043(12) 0.0059(12) 0.0047(13)
C24 0.0226(14) 0.0223(15) 0.0179(14) 0.0004(11) 0.0061(11) -0.0003(11)
C25 0.0210(13) 0.0232(14) 0.0141(13) -0.0008(11) 0.0033(11) 0.0003(11)
C26 0.0214(13) 0.0158(13) 0.0182(14) 0.0020(11) 0.0011(11) 0.0002(11)
C27 0.0470(19) 0.0254(16) 0.0248(16) -0.0059(13) 0.0001(14) -0.0082(14)
C28 0.0413(18) 0.0219(16) 0.0346(18) -0.0031(13) 0.0102(14) 0.0034(13)
C29 0.0254(15) 0.0223(15) 0.0297(16) 0.0070(12) 0.0064(12) -0.0020(12)
C30 0.0347(18) 0.042(2) 0.0378(19) -0.0060(15) 0.0114(15) -0.0037(15)
C31 0.038(2) 0.057(2) 0.052(2) -0.0101(19) 0.0158(17) 0.0010(17)
C32 0.0278(18) 0.049(2) 0.062(3) -0.0022(19) 0.0091(17) 0.0019(16)
C33 0.0315(17) 0.0369(19) 0.049(2) 0.0005(16) -0.0035(15) -0.0017(15)
C34 0.0308(16) 0.0254(16) 0.0332(17) 0.0014(13) 0.0018(13) -0.0016(13)
C35 0.0368(17) 0.0174(14) 0.0189(14) 0.0007(11) 0.0031(12) -0.0025(12)
C36 0.0406(18) 0.0268(17) 0.0357(18) 0.0094(14) 0.0034(14) -0.0054(14)
C37 0.053(2) 0.0305(18) 0.044(2) 0.0123(15) 0.0094(17) -0.0136(16)
C38 0.069(2) 0.0188(15) 0.0227(16) 0.0037(12) 0.0075(16) -0.0043(16)
C39 0.053(2) 0.0234(16) 0.0283(17) -0.0003(13) 0.0041(15) 0.0091(15)
C40 0.0391(17) 0.0225(15) 0.0255(16) 0.0016(12) 0.0081(13) 0.0004(13)
C41 0.0481(19) 0.0266(16) 0.0226(16) -0.0050(13) -0.0041(14) -0.0004(14)
C42 0.055(2) 0.050(2) 0.0278(18) -0.0007(16) 0.0011(16) 0.0116(18)
C43 0.0340(16) 0.0190(14) 0.0261(16) -0.0039(12) 0.0028(13) -0.0013(12)
C44 0.0409(18) 0.0196(15) 0.0334(17) 0.0004(13) 0.0078(14) -0.0011(13)
C45 0.0316(17) 0.0261(17) 0.065(2) -0.0137(16) 0.0041(16) -0.0103(14)
C46 0.061(3) 0.036(2) 0.097(3) -0.015(2) 0.037(2) -0.0155(19)
C47 0.089(4) 0.042(3) 0.126(5) -0.012(3) 0.046(3) -0.037(3)
C48 0.051(3) 0.052(3) 0.142(5) -0.033(3) -0.001(3) -0.014(2)
C49 0.042(2) 0.056(3) 0.127(5) -0.023(3) -0.010(3) -0.011(2)
C50 0.054(3) 0.052(3) 0.126(4) -0.045(3) -0.023(3) -0.006(2)
C51 0.042(2) 0.036(2) 0.106(4) -0.032(2) -0.004(2) -0.0088(17)
C52 0.0398(19) 0.0261(17) 0.056(2) -0.0116(16) 0.0021(16) -0.0069(15)
C53 0.040(2) 0.039(2) 0.094(3) -0.026(2) -0.016(2) -0.0029(17)
C54 0.065(3) 0.034(2) 0.132(5) -0.021(3) 0.031(3) -0.030(2)
C55 0.0262(15) 0.0208(14) 0.0237(15) 0.0059(12) -0.0020(12) -0.0030(12)
C56 0.0306(16) 0.0250(16) 0.0391(18) -0.0023(14) -0.0021(14) 0.0016(13)
C57 0.0329(18) 0.0378(19) 0.046(2) -0.0007(16) 0.0016(15) 0.0099(15)
C58 0.0223(16) 0.045(2) 0.053(2) 0.0085(17) -0.0053(15) 0.0003(15)
C59 0.0348(18) 0.041(2) 0.041(2) -0.0022(16) -0.0072(15) -0.0096(15)
C60 0.0314(17) 0.0303(17) 0.0337(18) -0.0015(14) -0.0038(14) -0.0037(13)
C61 0.076(3) 0.080(3) 0.054(3) 0.007(2) 0.008(2) -0.003(3)
C62 0.101(4) 0.079(4) 0.087(4) 0.017(3) 0.018(3) 0.002(3)
C63 0.083(4) 0.109(5) 0.081(4) 0.025(3) 0.020(3) 0.025(3)
C64 0.064(3) 0.135(5) 0.059(3) 0.013(3) 0.004(2) -0.016(3)
C65 0.079(4) 0.087(4) 0.059(3) 0.003(3) -0.009(3) -0.012(3)
C66 0.074(3) 0.077(3) 0.038(2) 0.001(2) 0.000(2) -0.004(3)
O1 0.0253(10) 0.0166(9) 0.0170(9) 0.0010(7) -0.0012(8) -0.0037(8)
O2 0.0309(11) 0.0229(11) 0.0390(12) -0.0087(9) 0.0044(9) -0.0086(9)
Si1 0.0262(4) 0.0167(4) 0.0265(4) -0.0056(3) 0.0017(3) -0.0027(3)
P1 0.0242(4) 0.0159(3) 0.0156(3) -0.0005(3) -0.0010(3) -0.0012(3)
P2 0.0233(4) 0.0159(3) 0.0208(4) 0.0019(3) 0.0033(3) -0.0015(3)
Rh1 0.02121(12) 0.01285(12) 0.01677(12) -0.00035(8) 0.00071(8) -0.00176(8)

loop_
_atom_type_symbol
_atom_type_description
_atom_type_scat_dispersion_real
_atom_type_scat_dispersion_imag
_atom_type_scat_source
C C 0.0033 0.0016 'International Tables Vol C Tables 4.2.6.8 and 6.1.1.4'
H H 0.0000 0.0000 'International Tables Vol C Tables 4.2.6.8 and 6.1.1.4'
O O 0.0106 0.0060 'International Tables Vol C Tables 4.2.6.8 and 6.1.1.4'
Si Si 0.0817 0.0704 'International Tables Vol C Tables 4.2.6.8 and 6.1.1.4'
P P 0.1023 0.0942 'International Tables Vol C Tables 4.2.6.8 and 6.1.1.4'
Rh Rh -1.1178 0.9187 'International Tables Vol C Tables 4.2.6.8 and 6.1.1.4'

loop_
_geom_angle_atom_site_label_1
_geom_angle_atom_site_label_2
_geom_angle_atom_site_label_3
_geom_angle
C2 C1 C3 105.7(2)
C2 C1 Rh1 71.01(15)
C3 C1 Rh1 114.32(18)
C2 C1 H1 118.7
C3 C1 H1 118.7
Rh1 C1 H1 118.7
C1 C2 C5 105.2(2)
C1 C2 Rh1 69.28(15)
C5 C2 Rh1 115.54(18)
C1 C2 H2 118.7
C5 C2 H2 118.7
Rh1 C2 H2 118.7
C1 C3 C4 101.8(2)
C1 C3 C7 105.7(2)
C4 C3 C7 100.7(2)
C1 C3 H3 115.6
C4 C3 H3 115.6
C7 C3 H3 115.6
C5 C4 C3 94.6(2)
C5 C4 H4A 112.8
C3 C4 H4A 112.8
C5 C4 H4B 112.8
C3 C4 H4B 112.8
H4A C4 H4B 110.3
C2 C5 C4 101.1(2)
C2 C5 C6 106.5(2)
C4 C5 C6 100.7(2)
C2 C5 H5 115.5
C4 C5 H5 115.5
C6 C5 H5 115.5
C5 C6 C7 103.1(2)
C5 C6 H6A 111.2
C7 C6 H6A 111.2
C5 C6 H6B 111.2
C7 C6 H6B 111.2
H6A C6 H6B 109.1
C3 C7 C6 102.8(2)
C3 C7 H7A 111.2
C6 C7 H7A 111.2
C3 C7 H7B 111.2
C6 C7 H7B 111.2
H7A C7 H7B 109.1
C9 C8 C13 118.6(3)
C9 C8 P1 118.2(2)
C13 C8 P1 123.1(2)
C8 C9 C10 121.0(3)
C8 C9 H9 119.5
C10 C9 H9 119.5
C11 C10 C9 120.1(3)
C11 C10 H10 120.0
C9 C10 H10 120.0
C12 C11 C10 119.6(3)
C12 C11 H11 120.2
C10 C11 H11 120.2
C11 C12 C13 120.6(3)
C11 C12 H12 119.7
C13 C12 H12 119.7
C12 C13 C8 120.1(3)
C12 C13 H13 119.9
C8 C13 H13 119.9
C26 C14 C15 116.2(2)
C26 C14 P1 119.2(2)
C15 C14 P1 124.4(2)
C16 C15 C14 120.8(3)
C16 C15 H15 119.6
C14 C15 H15 119.6
C15 C16 C17 120.8(3)
C15 C16 H16 119.6
C17 C16 H16 119.6
C18 C17 C16 120.6(3)
C18 C17 H17 119.7
C16 C17 H17 119.7
C17 C18 C26 116.9(2)
C17 C18 C19 124.5(2)
C26 C18 C19 118.6(2)
C27 C19 C18 111.5(2)
C27 C19 C20 111.1(2)
C18 C19 C20 107.5(2)
C27 C19 C28 109.8(2)
C18 C19 C28 108.6(2)
C20 C19 C28 108.2(2)
C25 C20 C21 116.5(3)
C25 C20 C19 118.1(2)
C21 C20 C19 125.4(3)
C22 C21 C20 120.7(3)
C22 C21 H21 119.6
C20 C21 H21 119.6
C23 C22 C21 120.4(3)
C23 C22 H22 119.8
C21 C22 H22 119.8
C22 C23 C24 121.1(3)
C22 C23 H23 119.4
C24 C23 H23 119.4
C25 C24 C23 116.0(3)
C25 C24 P2 116.5(2)
C23 C24 P2 127.3(2)
C20 C25 C24 125.1(3)
C20 C25 O1 119.8(2)
C24 C25 O1 115.1(2)
O1 C26 C18 119.3(2)
O1 C26 C14 116.2(2)
C18 C26 C14 124.4(2)
C19 C27 H27A 109.5
C19 C27 H27B 109.5
H27A C27 H27B 109.5
C19 C27 H27C 109.5
H27A C27 H27C 109.5
H27B C27 H27C 109.5
C19 C28 H28A 109.5
C19 C28 H28B 109.5
H28A C28 H28B 109.5
C19 C28 H28C 109.5
H28A C28 H28C 109.5
H28B C28 H28C 109.5
C34 C29 C30 119.0(3)
C34 C29 P2 118.4(2)
C30 C29 P2 122.5(2)
C31 C30 C29 120.5(3)
C31 C30 H30 119.8
C29 C30 H30 119.8
C32 C31 C30 119.6(3)
C32 C31 H31 120.2
C30 C31 H31 120.2
C33 C32 C31 120.3(3)
C33 C32 H32 119.8
C31 C32 H32 119.8
C32 C33 C34 120.1(3)
C32 C33 H33 119.9
C34 C33 H33 119.9
C29 C34 C33 120.4(3)
C29 C34 H34 119.8
C33 C34 H34 119.8
C40 C35 C36 118.5(3)
C40 C35 P2 118.8(2)
C36 C35 P2 122.7(2)
C35 C36 C37 120.4(3)
C35 C36 H36 119.8
C37 C36 H36 119.8
C38 C37 C36 120.3(3)
C38 C37 H37 119.9
C36 C37 H37 119.9
C37 C38 C39 120.0(3)
C37 C38 H38 120.0
C39 C38 H38 120.0
C38 C39 C40 119.7(3)
C38 C39 H39 120.2
C40 C39 H39 120.2
C35 C40 C39 121.1(3)
C35 C40 H40 119.5
C39 C40 H40 119.5
C42 C41 Si1 117.3(2)
C42 C41 H41A 108.0
Si1 C41 H41A 108.0
C42 C41 H41B 108.0
Si1 C41 H41B 108.0
H41A C41 H41B 107.2
C41 C42 H42A 109.5
C41 C42 H42B 109.5
H42A C42 H42B 109.5
C41 C42 H42C 109.5
H42A C42 H42C 109.5
H42B C42 H42C 109.5
C44 C43 Si1 118.3(2)
C44 C43 H43A 107.7
Si1 C43 H43A 107.7
C44 C43 H43B 107.7
Si1 C43 H43B 107.7
H43A C43 H43B 107.1
C43 C44 H44A 109.5
C43 C44 H44B 109.5
H44A C44 H44B 109.5
C43 C44 H44C 109.5
H44A C44 H44C 109.5
H44B C44 H44C 109.5
O2 C45 C46 106.4(3)
O2 C45 C52 113.6(3)
C46 C45 C52 108.4(3)
O2 C45 C53 109.1(3)
C46 C45 C53 110.6(3)
C52 C45 C53 108.6(3)
C45 C46 C47 109.3(4)
C45 C46 H46A 109.8
C47 C46 H46A 109.8
C45 C46 H46B 109.8
C47 C46 H46B 109.8
H46A C46 H46B 108.3
C48 C47 C54 109.7(5)
C48 C47 C46 108.9(4)
C54 C47 C46 106.3(4)
C48 C47 H47 110.6
C54 C47 H47 110.6
C46 C47 H47 110.6
C49 C48 C47 113.4(4)
C49 C48 H48A 108.9
C47 C48 H48A 108.9
C49 C48 H48B 108.9
C47 C48 H48B 108.9
H48A C48 H48B 107.7
C48 C49 C50 108.9(4)
C48 C49 C53 107.9(4)
C50 C49 C53 111.0(4)
C48 C49 H49 109.7
C50 C49 H49 109.7
C53 C49 H49 109.7
C49 C50 C51 108.6(4)
C49 C50 H50A 110.0
C51 C50 H50A 110.0
C49 C50 H50B 110.0
C51 C50 H50B 110.0
H50A C50 H50B 108.3
C54 C51 C52 109.7(4)
C54 C51 C50 112.6(4)
C52 C51 C50 107.7(3)
C54 C51 H51 108.9
C52 C51 H51 108.9
C50 C51 H51 108.9
C45 C52 C51 110.1(3)
C45 C52 H52A 109.6
C51 C52 H52A 109.6
C45 C52 H52B 109.6
C51 C52 H52B 109.6
H52A C52 H52B 108.2
C49 C53 C45 110.0(3)
C49 C53 H53A 109.7
C45 C53 H53A 109.7
C49 C53 H53B 109.7
C45 C53 H53B 109.7
H53A C53 H53B 108.2
C51 C54 C47 108.4(4)
C51 C54 H54A 110.0
C47 C54 H54A 110.0
C51 C54 H54B 110.0
C47 C54 H54B 110.0
H54A C54 H54B 108.4
C56 C55 C60 118.4(3)
C56 C55 P1 124.4(2)
C60 C55 P1 117.1(2)
C55 C56 C57 120.8(3)
C55 C56 H56 119.6
C57 C56 H56 119.6
C58 C57 C56 120.0(3)
C58 C57 H57 120.0
C56 C57 H57 120.0
C57 C58 C59 119.6(3)
C57 C58 H58 120.2
C59 C58 H58 120.2
C60 C59 C58 120.3(3)
C60 C59 H59 119.8
C58 C59 H59 119.8
C59 C60 C55 120.7(3)
C59 C60 H60 119.6
C55 C60 H60 119.6
C62 C61 C66 120.9(5)
C62 C61 H61 119.6
C66 C61 H61 119.6
C61 C62 C63 120.2(5)
C61 C62 H62 119.9
C63 C62 H62 119.9
C64 C63 C62 120.2(6)
C64 C63 H63 119.9
C62 C63 H63 119.9
C63 C64 C65 118.6(5)
C63 C64 H64 120.7
C65 C64 H64 120.7
C66 C65 C64 120.5(5)
C66 C65 H65 119.8
C64 C65 H65 119.8
C65 C66 C61 119.5(5)
C65 C66 H66 120.2
C61 C66 H66 120.2
C26 O1 C25 114.9(2)
C45 O2 Si1 134.6(2)
O2 Si1 C41 108.02(13)
O2 Si1 C43 107.10(12)
C41 Si1 C43 104.32(14)
O2 Si1 Rh1 109.92(8)
C41 Si1 Rh1 113.25(10)
C43 Si1 Rh1 113.82(9)
C55 P1 C8 100.33(13)
C55 P1 C14 101.63(12)
C8 P1 C14 98.61(12)
C55 P1 Rh1 123.58(9)
C8 P1 Rh1 121.92(10)
C14 P1 Rh1 106.42(9)
C29 P2 C35 100.05(13)
C29 P2 C24 100.19(13)
C35 P2 C24 100.15(12)
C29 P2 Rh1 125.76(10)
C35 P2 Rh1 121.80(10)
C24 P2 Rh1 104.08(9)
C1 Rh1 C2 39.71(10)
C1 Rh1 Si1 93.80(8)
C2 Rh1 Si1 92.25(7)
C1 Rh1 P2 104.25(7)
C2 Rh1 P2 143.27(7)
Si1 Rh1 P2 98.56(3)
C1 Rh1 P1 144.44(7)
C2 Rh1 P1 106.96(7)
Si1 Rh1 P1 100.99(3)
P2 Rh1 P1 105.24(3)

loop_
_geom_bond_atom_site_label_1
_geom_bond_atom_site_label_2
_geom_bond_distance
C1 C2 1.445(4)
C1 C3 1.513(4)
C1 Rh1 2.116(3)
C1 H1 1.0000
C2 C5 1.529(4)
C2 Rh1 2.139(3)
C2 H2 1.0000
C3 C4 1.537(4)
C3 C7 1.557(4)
C3 H3 1.0000
C4 C5 1.533(4)
C4 H4A 0.9900
C4 H4B 0.9900
C5 C6 1.550(4)
C5 H5 1.0000
C6 C7 1.561(4)
C6 H6A 0.9900
C6 H6B 0.9900
C7 H7A 0.9900
C7 H7B 0.9900
C8 C9 1.378(4)
C8 C13 1.396(4)
C8 P1 1.845(3)
C9 C10 1.392(4)
C9 H9 0.9500
C10 C11 1.377(5)
C10 H10 0.9500
C11 C12 1.374(5)
C11 H11 0.9500
C12 C13 1.391(4)
C12 H12 0.9500
C13 H13 0.9500
C14 C26 1.394(4)
C14 C15 1.396(4)
C14 P1 1.848(3)
C15 C16 1.380(4)
C15 H15 0.9500
C16 C17 1.390(4)
C16 H16 0.9500
C17 C18 1.382(4)
C17 H17 0.9500
C18 C26 1.391(4)
C18 C19 1.528(4)
C19 C27 1.524(4)
C19 C20 1.532(4)
C19 C28 1.548(4)
C20 C25 1.386(4)
C20 C21 1.393(4)
C21 C22 1.389(4)
C21 H21 0.9500
C22 C23 1.384(4)
C22 H22 0.9500
C23 C24 1.394(4)
C23 H23 0.9500
C24 C25 1.390(4)
C24 P2 1.845(3)
C25 O1 1.394(3)
C26 O1 1.387(3)
C27 H27A 0.9800
C27 H27B 0.9800
C27 H27C 0.9800
C28 H28A 0.9800
C28 H28B 0.9800
C28 H28C 0.9800
C29 C34 1.379(4)
C29 C30 1.397(4)
C29 P2 1.840(3)
C30 C31 1.386(5)
C30 H30 0.9500
C31 C32 1.381(5)
C31 H31 0.9500
C32 C33 1.373(5)
C32 H32 0.9500
C33 C34 1.390(4)
C33 H33 0.9500
C34 H34 0.9500
C35 C40 1.382(4)
C35 C36 1.383(4)
C35 P2 1.843(3)
C36 C37 1.395(4)
C36 H36 0.9500
C37 C38 1.367(5)
C37 H37 0.9500
C38 C39 1.377(5)
C38 H38 0.9500
C39 C40 1.391(4)
C39 H39 0.9500
C40 H40 0.9500
C41 C42 1.510(5)
C41 Si1 1.895(3)
C41 H41A 0.9900
C41 H41B 0.9900
C42 H42A 0.9800
C42 H42B 0.9800
C42 H42C 0.9800
C43 C44 1.530(4)
C43 Si1 1.902(3)
C43 H43A 0.9900
C43 H43B 0.9900
C44 H44A 0.9800
C44 H44B 0.9800
C44 H44C 0.9800
C45 O2 1.439(4)
C45 C46 1.506(6)
C45 C52 1.536(5)
C45 C53 1.549(5)
C46 C47 1.571(6)
C46 H46A 0.9900
C46 H46B 0.9900
C47 C48 1.538(8)
C47 C54 1.560(7)
C47 H47 1.0000
C48 C49 1.470(7)
C48 H48A 0.9900
C48 H48B 0.9900
C49 C50 1.521(6)
C49 C53 1.527(5)
C49 H49 1.0000
C50 C51 1.567(6)
C50 H50A 0.9900
C50 H50B 0.9900
C51 C54 1.492(7)
C51 C52 1.540(5)
C51 H51 1.0000
C52 H52A 0.9900
C52 H52B 0.9900
C53 H53A 0.9900
C53 H53B 0.9900
C54 H54A 0.9900
C54 H54B 0.9900
C55 C56 1.380(4)
C55 C60 1.401(4)
C55 P1 1.837(3)
C56 C57 1.392(4)
C56 H56 0.9500
C57 C58 1.375(5)
C57 H57 0.9500
C58 C59 1.388(5)
C58 H58 0.9500
C59 C60 1.370(5)
C59 H59 0.9500
C60 H60 0.9500
C61 C62 1.337(7)
C61 C66 1.360(6)
C61 H61 0.9500
C62 C63 1.399(7)
C62 H62 0.9500
C63 C64 1.331(8)
C63 H63 0.9500
C64 C65 1.414(8)
C64 H64 0.9500
C65 C66 1.352(7)
C65 H65 0.9500
C66 H66 0.9500
O2 Si1 1.663(2)
Si1 Rh1 2.2907(8)
P1 Rh1 2.3542(7)
P2 Rh1 2.3391(7)
